data_7127540
loop_
_publ_author_name
'Fern\'andez-Moyano, Sara'
'Pe\~nas-Defrutos, Marconi N'
'Bartolom\'e, Camino'
'Espinet, Pablo'

_publ_section_title
;
 Striking ligand-disproportionative Cl/aryl scrambling in a simple Au(III)
 system. Solvent role, driving forces and mechanisms.
;
_journal_issue 1
_journal_name_full 'Chemical communications (Cambridge, England)'
_journal_page_first 125
_journal_page_last 128
_journal_paper_doi 10.1039/d0cc06450e
_journal_volume 57
_journal_year 2021
_chemical_formula_moiety 'Au2 C24 Cl10 F12'
_chemical_formula_sum 'C24 Au2 Cl10 F12'
_chemical_formula_weight 1264.67
_space_group_crystal_system triclinic
_space_group_IT_number 2
_space_group_name_Hall '-P 1'
_space_group_name_H-M_alt 'P -1'
_atom_sites_solution_primary iterative
_audit_creation_date 2020-08-27
_audit_creation_method
;
Olex2 1.2
(compiled 2018.05.29 svn.r3508 for OlexSys, GUI svn.r5506)
;
_audit_update_record
;
2020-08-27 deposited with the CCDC.	2020-11-20 downloaded from the CCDC.
;
_cell_angle_alpha 104.586(5)
_cell_angle_beta 110.708(7)
_cell_angle_gamma 96.983(6)
_cell_formula_units_Z 1
_cell_length_a 9.7169(8)
_cell_length_b 10.6308(6)
_cell_length_c 11.5370(7)
_cell_measurement_reflns_used 4010
_cell_measurement_temperature 294
_cell_measurement_theta_max 26.5300
_cell_measurement_theta_min 3.0440
_cell_volume 1049.22(14)
_computing_cell_refinement 'CrysAlisPro 1.171.38.43f (Rigaku OD, 2015)'
_computing_data_collection 'CrysAlisPro 1.171.38.43f (Rigaku OD, 2015)'
_computing_data_reduction 'CrysAlisPro 1.171.38.43f (Rigaku OD, 2015)'
_computing_molecular_graphics 'Olex2 (Dolomanov et al., 2009)'
_computing_publication_material 'Olex2 (Dolomanov et al., 2009)'
_computing_structure_refinement 'ShelXL (Sheldrick, 2015)'
_computing_structure_solution 'olex2.solve (Bourhis et al., 2015)'
_diffrn_ambient_temperature 294
_diffrn_detector 'CCD plate'
_diffrn_detector_area_resol_mean 10.4757
_diffrn_detector_type Atlas
_diffrn_measured_fraction_theta_full 1.000
_diffrn_measured_fraction_theta_max 0.844
_diffrn_measurement_details
;
List of Runs (angles in degrees, time in seconds):

  # Type    Start    End  Width  t~exp~   \w     \q     \k     \f   Frames
#--------------------------------------------------------------------------
  1  \w    -30.00  62.00   1.00   42.81    --  -10.11  57.00 -30.00   92
  2  \w     -6.00  20.00   1.00   42.81    --   11.75 -99.00 120.00   26
  3  \w    -74.00  18.00   1.00   42.81    --  -10.11 -77.00  60.00   92
  4  \w    -77.00  17.00   1.00   42.81    --  -10.11 -57.00-180.00   94
;
_diffrn_measurement_device 'four-circle diffractometer'
_diffrn_measurement_device_type 'SuperNova, Dual, Cu at zero, Atlas'
_diffrn_measurement_method '\w scans'
_diffrn_orient_matrix_type 'CrysAlisPro convention (1999,Acta A55,543-557)'
_diffrn_orient_matrix_UB_11 -0.0403428000
_diffrn_orient_matrix_UB_12 -0.0072571000
_diffrn_orient_matrix_UB_13 -0.0668354000
_diffrn_orient_matrix_UB_21 0.0603518000
_diffrn_orient_matrix_UB_22 -0.0210441000
_diffrn_orient_matrix_UB_23 -0.0143279000
_diffrn_orient_matrix_UB_31 -0.0341840000
_diffrn_orient_matrix_UB_32 -0.0673032000
_diffrn_orient_matrix_UB_33 -0.0114959000
_diffrn_radiation_monochromator mirror
_diffrn_radiation_probe x-ray
_diffrn_radiation_type MoK\a
_diffrn_radiation_wavelength 0.71073
_diffrn_reflns_av_R_equivalents 0.0372
_diffrn_reflns_av_unetI/netI 0.0546
_diffrn_reflns_Laue_measured_fraction_full 1.000
_diffrn_reflns_Laue_measured_fraction_max 0.844
_diffrn_reflns_limit_h_max 13
_diffrn_reflns_limit_h_min -13
_diffrn_reflns_limit_k_max 13
_diffrn_reflns_limit_k_min -12
_diffrn_reflns_limit_l_max 12
_diffrn_reflns_limit_l_min -15
_diffrn_reflns_number 8981
_diffrn_reflns_point_group_measured_fraction_full 1.000
_diffrn_reflns_point_group_measured_fraction_max 0.844
_diffrn_reflns_theta_full 25.242
_diffrn_reflns_theta_max 29.521
_diffrn_reflns_theta_min 2.035
_diffrn_source 'micro-focus sealed X-ray tube'
_diffrn_source_type 'SuperNova (Mo) X-ray Source'
_exptl_absorpt_coefficient_mu 7.689
_exptl_absorpt_correction_T_max 0.977
_exptl_absorpt_correction_T_min 0.294
_exptl_absorpt_correction_type gaussian
_exptl_absorpt_process_details
;
CrysAlisPro 1.171.38.43f (Rigaku Oxford Diffraction, 2015)
Numerical absorption correction based on gaussian integration over
			a multifaceted crystal model
Empirical absorption correction using spherical harmonics,
 implemented in SCALE3 ABSPACK scaling algorithm.
;
_exptl_crystal_colour colourless
_exptl_crystal_colour_primary colourless
_exptl_crystal_density_diffrn 2.002
_exptl_crystal_description plate
_exptl_crystal_F_000 580
_exptl_crystal_size_max 0.299
_exptl_crystal_size_mid 0.133
_exptl_crystal_size_min 0.047
_refine_diff_density_max 0.998
_refine_diff_density_min -0.739
_refine_diff_density_rms 0.101
_refine_ls_extinction_method none
_refine_ls_goodness_of_fit_ref 0.966
_refine_ls_hydrogen_treatment undef
_refine_ls_matrix_type full
_refine_ls_number_parameters 217
_refine_ls_number_reflns 4941
_refine_ls_number_restraints 0
_refine_ls_restrained_S_all 0.966
_refine_ls_R_factor_all 0.0518
_refine_ls_R_factor_gt 0.0340
_refine_ls_shift/su_max 0.000
_refine_ls_shift/su_mean 0.000
_refine_ls_structure_factor_coef Fsqd
_refine_ls_weighting_details 'w=1/[\s^2^(Fo^2^)+(0.0225P)^2^] where P=(Fo^2^+2Fc^2^)/3'
_refine_ls_weighting_scheme calc
_refine_ls_wR_factor_gt 0.0619
_refine_ls_wR_factor_ref 0.0689
_reflns_Friedel_coverage 0.000
_reflns_number_gt 3676
_reflns_number_total 4941
_reflns_threshold_expression 'I > 2\s(I)'
_cod_data_source_file d0cc06450e2.cif
_cod_data_source_block 6
_cod_depositor_comments 'Adding full bibliography for 7127540--7127544.cif.'
_cod_original_cell_volume 1049.23(13)
_cod_database_code 7127540
_shelx_shelxl_version_number 2014/7
_chemical_oxdiff_formula 'C24 Au2 Cl10 F12'
_chemical_oxdiff_usercomment colourless
_shelx_space_group_comment
;
The symmetry employed for this shelxl refinement is uniquely defined
by the following loop, which should always be used as a source of
symmetry information in preference to the above space-group names.
They are only intended as comments.
;
_reflns_odcompleteness_completeness 99.98
_reflns_odcompleteness_iscentric 1
_reflns_odcompleteness_theta 26.32
_olex2_refinement_description
;
;
_olex2_submission_special_instructions 'No special instructions were received'
_oxdiff_exptl_absorpt_empirical_details
;
Empirical correction (ABSPACK) includes:
- Absorption correction using spherical harmonics
- Frame scaling
;
_oxdiff_exptl_absorpt_empirical_full_max 1.766
_oxdiff_exptl_absorpt_empirical_full_min 0.673

loop_
_space_group_symop_operation_xyz
'x, y, z'
'-x, -y, -z'

loop_
_atom_site_label
_atom_site_type_symbol
_atom_site_fract_x
_atom_site_fract_y
_atom_site_fract_z
_atom_site_U_iso_or_equiv
_atom_site_adp_type
_atom_site_occupancy
_atom_site_site_symmetry_order
_atom_site_calc_flag
_atom_site_refinement_flags_posn
_atom_site_refinement_flags_adp
_atom_site_refinement_flags_occupancy
_atom_site_disorder_assembly
_atom_site_disorder_group
Au1 Au 0.09793(2) 0.11867(2) 0.15368(2) 0.05806(9) Uani 1 1 d . . . . .
Cl15 Cl 0.3249(3) -0.0465(2) 0.5950(2) 0.1319(8) Uani 1 1 d . . . . .
Cl5 Cl 0.2242(3) 0.66661(17) 0.2136(3) 0.1405(9) Uani 1 1 d . . . . .
Cl3 Cl 0.6838(2) 0.4493(2) 0.42370(19) 0.1217(7) Uani 1 1 d . . . . .
Cl1 Cl -0.0637(2) -0.10038(14) 0.06604(13) 0.0898(5) Uani 1 1 d . . . . .
Cl13 Cl 0.0121(2) 0.3348(2) 0.6171(2) 0.1344(8) Uani 1 1 d . . . . .
F12 F -0.0073(4) 0.3000(3) 0.3522(3) 0.0872(10) Uani 1 1 d . . . . .
F6 F 0.0440(4) 0.3965(3) 0.1354(4) 0.0918(10) Uani 1 1 d . . . . .
F14 F 0.1778(5) 0.1434(5) 0.7068(4) 0.1300(16) Uani 1 1 d . . . . .
F16 F 0.2668(4) -0.0297(3) 0.3343(4) 0.0908(10) Uani 1 1 d . . . . .
F2 F 0.4437(4) 0.2093(3) 0.3204(3) 0.0891(10) Uani 1 1 d . . . . .
F4 F 0.5361(5) 0.6608(3) 0.3583(4) 0.1353(17) Uani 1 1 d . . . . .
C11 C 0.1264(5) 0.1333(4) 0.3382(4) 0.0517(12) Uani 1 1 d . . . . .
C2 C 0.3918(6) 0.3148(5) 0.2955(5) 0.0650(14) Uani 1 1 d . . . . .
C12 C 0.0679(6) 0.2188(5) 0.4071(5) 0.0623(14) Uani 1 1 d . . . . .
C16 C 0.2065(6) 0.0536(5) 0.3987(5) 0.0647(14) Uani 1 1 d . . . . .
C4 C 0.4398(9) 0.5409(6) 0.3152(6) 0.086(2) Uani 1 1 d . . . . .
C6 C 0.1917(6) 0.4076(5) 0.2029(5) 0.0634(14) Uani 1 1 d . . . . .
C15 C 0.2254(6) 0.0541(6) 0.5232(6) 0.0749(16) Uani 1 1 d . . . . .
C13 C 0.0840(6) 0.2243(6) 0.5318(6) 0.0737(16) Uani 1 1 d . . . . .
C14 C 0.1614(8) 0.1404(7) 0.5864(6) 0.085(2) Uani 1 1 d . . . . .
C3 C 0.4967(6) 0.4356(6) 0.3406(5) 0.0765(17) Uani 1 1 d . . . . .
C5 C 0.2882(8) 0.5312(5) 0.2450(6) 0.0818(18) Uani 1 1 d . . . . .
C1 C 0.2403(6) 0.2985(4) 0.2265(4) 0.0530(12) Uani 1 1 d . . . . .

loop_
_atom_site_aniso_label
_atom_site_aniso_U_11
_atom_site_aniso_U_22
_atom_site_aniso_U_33
_atom_site_aniso_U_23
_atom_site_aniso_U_13
_atom_site_aniso_U_12
Au1 0.06671(15) 0.04700(12) 0.04411(12) 0.00580(8) 0.01716(10) -0.01053(9)
Cl15 0.1320(17) 0.1274(15) 0.1200(16) 0.0820(13) 0.0086(13) 0.0115(13)
Cl5 0.209(2) 0.0686(10) 0.213(2) 0.0644(13) 0.143(2) 0.0487(12)
Cl3 0.0683(11) 0.1592(17) 0.0919(13) 0.0142(12) 0.0166(9) -0.0321(11)
Cl1 0.1214(13) 0.0680(8) 0.0496(8) 0.0042(7) 0.0295(8) -0.0403(8)
Cl13 0.1163(15) 0.178(2) 0.0978(14) -0.0050(14) 0.0693(13) 0.0156(14)
F12 0.086(2) 0.092(2) 0.085(2) 0.024(2) 0.035(2) 0.0311(19)
F6 0.086(3) 0.087(2) 0.109(3) 0.045(2) 0.037(2) 0.0249(18)
F14 0.135(4) 0.175(4) 0.060(2) 0.039(2) 0.033(2) -0.023(3)
F16 0.111(3) 0.0603(18) 0.101(3) 0.0288(18) 0.040(2) 0.0205(18)
F2 0.075(2) 0.092(2) 0.093(3) 0.039(2) 0.0214(19) 0.0117(18)
F4 0.158(4) 0.069(2) 0.144(4) -0.012(2) 0.079(3) -0.054(2)
C11 0.053(3) 0.050(3) 0.041(3) 0.006(2) 0.018(2) -0.006(2)
C2 0.069(4) 0.063(3) 0.051(3) 0.008(3) 0.024(3) -0.003(3)
C12 0.050(3) 0.066(3) 0.061(4) 0.017(3) 0.017(3) 0.001(2)
C16 0.073(4) 0.044(3) 0.063(4) 0.013(3) 0.020(3) -0.006(2)
C4 0.113(6) 0.053(3) 0.074(4) -0.012(3) 0.052(4) -0.022(3)
C6 0.075(4) 0.048(3) 0.061(3) 0.010(3) 0.028(3) 0.005(3)
C15 0.068(4) 0.075(4) 0.060(4) 0.029(3) 0.007(3) -0.017(3)
C13 0.065(4) 0.089(4) 0.054(4) 0.007(3) 0.029(3) -0.007(3)
C14 0.076(4) 0.109(5) 0.048(4) 0.023(4) 0.017(3) -0.030(4)
C3 0.069(4) 0.074(4) 0.061(4) -0.002(3) 0.024(3) -0.019(3)
C5 0.119(6) 0.050(3) 0.089(5) 0.015(3) 0.063(4) 0.011(3)
C1 0.065(3) 0.038(2) 0.042(3) 0.006(2) 0.016(2) -0.005(2)

loop_
_atom_type_symbol
_atom_type_description
_atom_type_scat_dispersion_real
_atom_type_scat_dispersion_imag
_atom_type_scat_source
C C 0.0033 0.0016 'International Tables Vol C Tables 4.2.6.8 and 6.1.1.4'
F F 0.0171 0.0103 'International Tables Vol C Tables 4.2.6.8 and 6.1.1.4'
Cl Cl 0.1484 0.1585 'International Tables Vol C Tables 4.2.6.8 and 6.1.1.4'
Au Au -2.0133 8.8022 'International Tables Vol C Tables 4.2.6.8 and 6.1.1.4'

loop_
_exptl_crystal_face_index_h
_exptl_crystal_face_index_k
_exptl_crystal_face_index_l
_exptl_crystal_face_perp_dist
0 -5 -12 0.0396
0 5 12 0.0073
-4 -12 12 0.1550
1 0 -15 0.0462
-13 1 10 0.0565
13 -4 -9 0.0542
-9 -5 -4 0.0369
-9 4 -8 0.0740
0 15 -7 0.1160

loop_
_geom_angle_atom_site_label_1
_geom_angle_atom_site_label_2
_geom_angle_atom_site_label_3
_geom_angle
_geom_angle_site_symmetry_1
_geom_angle_site_symmetry_3
_geom_angle_publ_flag
Cl1 Au1 Cl1 86.54(5) . 2 ?
C11 Au1 Cl1 93.25(13) . . ?
C11 Au1 Cl1 179.78(13) . 2 ?
C1 Au1 Cl1 177.60(15) . . ?
C1 Au1 Cl1 93.02(14) . 2 ?
C1 Au1 C11 87.18(18) . . ?
Au1 Cl1 Au1 93.45(5) . 2 ?
C12 C11 Au1 122.8(4) . . ?
C12 C11 C16 117.7(5) . . ?
C16 C11 Au1 119.4(4) . . ?
F2 C2 C3 117.6(5) . . ?
F2 C2 C1 119.0(4) . . ?
C1 C2 C3 123.5(6) . . ?
F12 C12 C11 119.2(5) . . ?
F12 C12 C13 118.7(5) . . ?
C11 C12 C13 122.1(6) . . ?
F16 C16 C11 119.0(5) . . ?
F16 C16 C15 118.3(5) . . ?
C11 C16 C15 122.7(5) . . ?
F4 C4 C3 118.4(7) . . ?
F4 C4 C5 118.0(7) . . ?
C3 C4 C5 123.6(5) . . ?
F6 C6 C5 117.7(5) . . ?
F6 C6 C1 119.5(4) . . ?
C1 C6 C5 122.8(6) . . ?
C16 C15 Cl15 121.4(5) . . ?
C14 C15 Cl15 121.8(5) . . ?
C14 C15 C16 116.8(6) . . ?
C12 C13 Cl13 121.1(6) . . ?
C14 C13 Cl13 121.0(5) . . ?
C14 C13 C12 117.9(5) . . ?
F14 C14 C15 118.2(7) . . ?
F14 C14 C13 119.0(7) . . ?
C13 C14 C15 122.8(6) . . ?
C2 C3 Cl3 121.4(6) . . ?
C4 C3 Cl3 122.7(5) . . ?
C4 C3 C2 115.9(6) . . ?
C4 C5 Cl5 121.4(5) . . ?
C6 C5 Cl5 121.8(6) . . ?
C6 C5 C4 116.9(6) . . ?
C2 C1 Au1 121.3(4) . . ?
C6 C1 Au1 121.3(4) . . ?
C6 C1 C2 117.4(5) . . ?

loop_
_geom_bond_atom_site_label_1
_geom_bond_atom_site_label_2
_geom_bond_distance
_geom_bond_site_symmetry_2
_geom_bond_publ_flag
Au1 Cl1 2.3904(14) 2 ?
Au1 Cl1 2.3902(12) . ?
Au1 C11 2.010(5) . ?
Au1 C1 2.000(4) . ?
Cl15 C15 1.701(6) . ?
Cl5 C5 1.707(6) . ?
Cl3 C3 1.697(6) . ?
Cl1 Au1 2.3904(14) 2 ?
Cl13 C13 1.714(6) . ?
F12 C12 1.335(6) . ?
F6 C6 1.342(6) . ?
F14 C14 1.333(7) . ?
F16 C16 1.335(6) . ?
F2 C2 1.338(6) . ?
F4 C4 1.345(6) . ?
C11 C12 1.364(7) . ?
C11 C16 1.373(7) . ?
C2 C3 1.389(7) . ?
C2 C1 1.368(7) . ?
C12 C13 1.377(8) . ?
C16 C15 1.381(8) . ?
C4 C3 1.359(9) . ?
C4 C5 1.383(9) . ?
C6 C5 1.378(7) . ?
C6 C1 1.358(7) . ?
C15 C14 1.372(9) . ?
C13 C14 1.367(9) . ?

loop_
_exptl_oxdiff_crystal_face_indexfrac_h
_exptl_oxdiff_crystal_face_indexfrac_k
_exptl_oxdiff_crystal_face_indexfrac_l
_exptl_oxdiff_crystal_face_x
_exptl_oxdiff_crystal_face_y
_exptl_oxdiff_crystal_face_z
-0.0000 -5.0000 -12.0000 0.8383 0.2772 0.4745
0.0000 5.0000 12.0000 -0.8383 -0.2772 -0.4745
-4.0000 -12.0000 12.0000 -0.5536 -0.1608 0.8064
1.0000 -0.0000 -15.0000 0.9622 0.2753 0.1383
-13.0000 1.0000 10.0000 -0.1512 -0.9489 0.2621
13.0000 -4.0000 -9.0000 0.1061 0.9977 -0.0717
-9.0000 -5.0000 -4.0000 0.6667 -0.3806 0.6902
-9.0000 4.0000 -8.0000 0.8687 -0.5127 0.1304
-0.0000 15.0000 -7.0000 0.3590 -0.2154 -0.9291

loop_
_smtbx_masks_void_nr
_smtbx_masks_void_average_x
_smtbx_masks_void_average_y
_smtbx_masks_void_average_z
_smtbx_masks_void_volume
_smtbx_masks_void_count_electrons
_smtbx_masks_void_content
1 0.500 -0.558 0.000 316.9 55.2 ?
